data_1559391
loop_
_publ_author_name
'Kotha, Sambasivarao'
'Ansari, Saima'
'Cheekatla, Subba Rao'

_publ_section_title
;
 7-Methoxypentacyclo[5.4.0.0^2,6^.0^3,10^.0^5,9^]undecane-8,11-dione
;
_journal_coeditor_code BT4099
_journal_issue 10
_journal_name_full IUCrData
_journal_page_first x201380
_journal_paper_doi 10.1107/S2414314620013802
_journal_volume 5
_journal_year 2020
_chemical_formula_iupac 'C12 H12 O3'
_chemical_formula_moiety 'C12 H12 O3'
_chemical_formula_sum 'C12 H12 O3'
_chemical_formula_weight 204.22
_chemical_name_systematic
;
7-Methoxypentacyclo[5.4.0.0^2,6^.0^3,10^.0^5,9^]undecane-8,11-dione
;
_space_group_crystal_system monoclinic
_space_group_IT_number 14
_space_group_name_Hall '-P 2ybc'
_space_group_name_H-M_alt 'P 1 21/c 1'
_atom_sites_solution_hydrogens geom
_atom_sites_solution_primary dual
_audit_creation_method
;
Olex2 1.2
(compiled 2018.05.29 svn.r3508 for OlexSys, GUI svn.r5506)
;
_cell_angle_alpha 90
_cell_angle_beta 95.292(3)
_cell_angle_gamma 90
_cell_formula_units_Z 4
_cell_length_a 6.3136(2)
_cell_length_b 11.6138(5)
_cell_length_c 12.6330(5)
_cell_measurement_reflns_used 1649
_cell_measurement_temperature 150(2)
_cell_measurement_theta_max 32.7682
_cell_measurement_theta_min 3.2997
_cell_volume 922.36(6)
_computing_cell_refinement
;
CrysAlis RED (Oxford Diffraction, 2008)
;
_computing_data_collection
;
CrysAlis CCD (Oxford Diffraction, 2008)
;
_computing_data_reduction
;
CrysAlis RED (Oxford Diffraction, 2008)
;
_computing_molecular_graphics
;
<i>OLEX2</i> (Dolomanov <i>et al.</i>,  2009)
;
_computing_publication_material
;
<i>OLEX2</i> (Dolomanov <i>et al.</i>,  2009)
;
_computing_structure_refinement
;
ShelXL (Sheldrick, 2015b)
;
_computing_structure_solution
;
ShelXT (Sheldrick, 2015a)
;
_diffrn_ambient_temperature 150.15
_diffrn_detector_area_resol_mean 15.9948
_diffrn_measured_fraction_theta_full 0.997
_diffrn_measured_fraction_theta_max 0.997
_diffrn_measurement_device_type 'Oxford Diffraction Xcalibur-S'
_diffrn_measurement_method \w/q-scan
_diffrn_radiation_type MoK\a
_diffrn_radiation_wavelength 0.71073
_diffrn_reflns_av_R_equivalents 0.0196
_diffrn_reflns_av_unetI/netI 0.0205
_diffrn_reflns_limit_h_max 4
_diffrn_reflns_limit_h_min -7
_diffrn_reflns_limit_k_max 13
_diffrn_reflns_limit_k_min -13
_diffrn_reflns_limit_l_max 15
_diffrn_reflns_limit_l_min -13
_diffrn_reflns_number 4686
_diffrn_reflns_theta_full 24.994
_diffrn_reflns_theta_max 24.994
_diffrn_reflns_theta_min 3.684
_exptl_absorpt_coefficient_mu 0.105
_exptl_absorpt_correction_T_max 0.9762
_exptl_absorpt_correction_T_min 0.9651
_exptl_absorpt_correction_type multi-scan
_exptl_absorpt_process_details
;
(CrysAlis RED; Oxford Diffraction, 2008)
;
_exptl_crystal_colour colourless
_exptl_crystal_density_diffrn 1.471
_exptl_crystal_density_method 'not measured'
_exptl_crystal_description block
_exptl_crystal_F_000 432
_exptl_crystal_size_max 0.34
_exptl_crystal_size_mid 0.28
_exptl_crystal_size_min 0.23
_refine_diff_density_max 0.305
_refine_diff_density_min -0.186
_refine_ls_extinction_method none
_refine_ls_goodness_of_fit_ref 1.096
_refine_ls_hydrogen_treatment constr
_refine_ls_matrix_type full
_refine_ls_number_parameters 137
_refine_ls_number_reflns 1620
_refine_ls_number_restraints 0
_refine_ls_restrained_S_all 1.096
_refine_ls_R_factor_all 0.0551
_refine_ls_R_factor_gt 0.0477
_refine_ls_shift/su_max 0.000
_refine_ls_shift/su_mean 0.000
_refine_ls_structure_factor_coef Fsqd
_refine_ls_weighting_details 'w=1/[\s^2^(Fo^2^)+(0.0339P)^2^+1.1811P] where P=(Fo^2^+2Fc^2^)/3'
_refine_ls_weighting_scheme calc
_refine_ls_wR_factor_gt 0.1075
_refine_ls_wR_factor_ref 0.1106
_reflns_number_gt 1432
_reflns_number_total 1620
_reflns_threshold_expression 'I > 2\s(I)'
_cod_data_source_file bt4099sup1.cif
_cod_data_source_block I
_cod_original_cell_volume 922.37(6)
_cod_database_code 1559391
_shelx_space_group_comment
;
The symmetry employed for this shelxl refinement is uniquely defined
by the following loop, which should always be used as a source of
symmetry information in preference to the above space-group names.
They are only intended as comments.
;
_shelx_estimated_absorpt_t_min 0.965
_shelx_estimated_absorpt_t_max 0.976

loop_
_space_group_symop_operation_xyz
'x, y, z'
'-x, y+1/2, -z+1/2'
'-x, -y, -z'
'x, -y-1/2, z-1/2'

loop_
_atom_site_type_symbol
_atom_site_label
_atom_site_fract_x
_atom_site_fract_y
_atom_site_fract_z
_atom_site_U_iso_or_equiv
_atom_site_adp_type
_atom_site_calc_flag
_atom_site_occupancy
_atom_site_disorder_assembly
_atom_site_disorder_group
O O1 0.5101(2) 0.05611(13) 0.88757(12) 0.0213(4) Uani d 1 . .
O O2 0.7295(2) 0.00528(14) 0.69852(12) 0.0252(4) Uani d 1 . .
O O3 0.1795(2) -0.10734(14) 0.62216(13) 0.0281(4) Uani d 1 . .
C C1 0.7014(4) 0.1112(2) 0.93007(18) 0.0231(5) Uani d 1 . .
H H1A 0.8199 0.0856 0.8910 0.035 Uiso calc 1 . .
H H1B 0.7304 0.0910 1.0053 0.035 Uiso calc 1 . .
H H1C 0.6852 0.1949 0.9231 0.035 Uiso calc 1 . .
C C2 0.4378(3) 0.09282(18) 0.78544(17) 0.0183(5) Uani d 1 . .
C C3 0.5748(3) 0.06703(18) 0.69536(17) 0.0186(5) Uani d 1 . .
C C4 0.4765(3) 0.13774(19) 0.60217(17) 0.0205(5) Uani d 1 . .
H H4 0.5664 0.1421 0.5411 0.025 Uiso calc 1 . .
C C5 0.4380(3) 0.25570(19) 0.65426(17) 0.0219(5) Uani d 1 . .
H H5 0.5615 0.3100 0.6586 0.026 Uiso calc 1 . .
C C6 0.3617(3) 0.21926(19) 0.76243(17) 0.0204(5) Uani d 1 . .
H H6 0.3814 0.2757 0.8223 0.024 Uiso calc 1 . .
C C7 0.1322(3) 0.17496(19) 0.73067(17) 0.0201(5) Uani d 1 . .
H H7 0.0168 0.2055 0.7720 0.024 Uiso calc 1 . .
C C8 0.2040(3) 0.04885(19) 0.75312(17) 0.0202(5) Uani d 1 . .
H H8 0.1322 0.0060 0.8084 0.024 Uiso calc 1 . .
C C9 0.2003(3) -0.00636(19) 0.64421(18) 0.0211(5) Uani d 1 . .
C C10 0.2401(3) 0.0924(2) 0.57020(18) 0.0225(5) Uani d 1 . .
H H10 0.2100 0.0735 0.4931 0.027 Uiso calc 1 . .
C C11 0.1045(4) 0.1921(2) 0.60828(18) 0.0232(5) Uani d 1 . .
H H11 -0.0461 0.1944 0.5759 0.028 Uiso calc 1 . .
C C12 0.2344(4) 0.30022(19) 0.59218(18) 0.0239(5) Uani d 1 . .
H H12A 0.1760 0.3693 0.6250 0.029 Uiso calc 1 . .
H H12B 0.2528 0.3151 0.5164 0.029 Uiso calc 1 . .

loop_
_atom_site_aniso_label
_atom_site_aniso_U_11
_atom_site_aniso_U_22
_atom_site_aniso_U_33
_atom_site_aniso_U_12
_atom_site_aniso_U_13
_atom_site_aniso_U_23
O1 0.0240(8) 0.0213(8) 0.0187(8) -0.0036(7) 0.0019(6) 0.0028(6)
O2 0.0209(8) 0.0287(9) 0.0265(9) 0.0030(7) 0.0040(6) -0.0010(7)
O3 0.0281(9) 0.0185(9) 0.0369(10) -0.0011(7) -0.0014(7) -0.0055(7)
C1 0.0258(12) 0.0230(12) 0.0200(11) -0.0045(10) -0.0006(9) -0.0018(9)
C2 0.0223(11) 0.0147(11) 0.0178(11) 0.0000(9) 0.0015(9) 0.0009(8)
C3 0.0167(11) 0.0172(11) 0.0223(11) -0.0036(9) 0.0032(8) -0.0021(9)
C4 0.0188(10) 0.0250(12) 0.0182(11) -0.0013(9) 0.0045(8) -0.0004(9)
C5 0.0237(11) 0.0199(12) 0.0222(12) -0.0044(9) 0.0026(9) 0.0015(9)
C6 0.0260(11) 0.0162(11) 0.0194(11) -0.0004(9) 0.0042(9) -0.0011(9)
C7 0.0186(11) 0.0176(11) 0.0249(12) 0.0029(9) 0.0060(9) 0.0000(9)
C8 0.0181(11) 0.0190(11) 0.0243(12) -0.0009(9) 0.0065(8) 0.0031(9)
C9 0.0130(10) 0.0202(12) 0.0292(12) 0.0001(9) -0.0034(8) -0.0024(9)
C10 0.0235(12) 0.0234(12) 0.0201(12) 0.0013(9) -0.0009(9) -0.0034(9)
C11 0.0209(11) 0.0234(12) 0.0249(12) 0.0030(9) 0.0001(9) 0.0015(10)
C12 0.0286(12) 0.0187(11) 0.0248(12) 0.0024(10) 0.0047(9) 0.0048(9)

loop_
_atom_type_symbol
_atom_type_description
_atom_type_scat_dispersion_real
_atom_type_scat_dispersion_imag
_atom_type_scat_source
C C 0.0033 0.0016 'International Tables Vol C Tables 4.2.6.8 and 6.1.1.4'
H H 0.0000 0.0000 'International Tables Vol C Tables 4.2.6.8 and 6.1.1.4'
O O 0.0106 0.0060 'International Tables Vol C Tables 4.2.6.8 and 6.1.1.4'

loop_
_geom_angle_atom_site_label_1
_geom_angle_atom_site_label_2
_geom_angle_atom_site_label_3
_geom_angle_site_symmetry_1
_geom_angle_site_symmetry_3
_geom_angle
_geom_angle_publ_flag
C2 O1 C1 . . 113.86(16) ?
O1 C1 H1A . . 109.5 ?
O1 C1 H1B . . 109.5 ?
O1 C1 H1C . . 109.5 ?
H1A C1 H1B . . 109.5 ?
H1A C1 H1C . . 109.5 ?
H1B C1 H1C . . 109.5 ?
O1 C2 C3 . . 118.11(17) ?
O1 C2 C6 . . 121.84(18) ?
O1 C2 C8 . . 111.03(17) ?
C3 C2 C6 . . 103.41(17) ?
C3 C2 C8 . . 108.99(17) ?
C6 C2 C8 . . 89.53(15) ?
O2 C3 C2 . . 127.2(2) ?
O2 C3 C4 . . 128.1(2) ?
C4 C3 C2 . . 104.68(17) ?
C3 C4 H4 . . 113.9 ?
C3 C4 C5 . . 102.57(17) ?
C3 C4 C10 . . 108.83(17) ?
C5 C4 H4 . . 113.9 ?
C5 C4 C10 . . 102.63(17) ?
C10 C4 H4 . . 113.9 ?
C4 C5 H5 . . 115.4 ?
C4 C5 C6 . . 101.95(17) ?
C6 C5 H5 . . 115.4 ?
C12 C5 C4 . . 103.79(17) ?
C12 C5 H5 . . 115.4 ?
C12 C5 C6 . . 103.25(17) ?
C2 C6 H6 . . 117.4 ?
C5 C6 C2 . . 107.77(17) ?
C5 C6 H6 . . 117.4 ?
C5 C6 C7 . . 102.77(17) ?
C7 C6 C2 . . 90.01(16) ?
C7 C6 H6 . . 117.4 ?
C6 C7 H7 . . 117.0 ?
C8 C7 C6 . . 90.88(16) ?
C8 C7 H7 . . 117.0 ?
C8 C7 C11 . . 107.91(17) ?
C11 C7 C6 . . 103.36(17) ?
C11 C7 H7 . . 117.0 ?
C2 C8 H8 . . 117.0 ?
C7 C8 C2 . . 89.57(16) ?
C7 C8 H8 . . 117.0 ?
C9 C8 C2 . . 107.88(17) ?
C9 C8 C7 . . 104.69(18) ?
C9 C8 H8 . . 117.0 ?
O3 C9 C8 . . 127.7(2) ?
O3 C9 C10 . . 127.8(2) ?
C10 C9 C8 . . 104.48(18) ?
C4 C10 H10 . . 114.1 ?
C9 C10 C4 . . 107.28(17) ?
C9 C10 H10 . . 114.1 ?
C9 C10 C11 . . 104.33(18) ?
C11 C10 C4 . . 101.91(17) ?
C11 C10 H10 . . 114.1 ?
C7 C11 H11 . . 115.2 ?
C10 C11 C7 . . 101.50(17) ?
C10 C11 H11 . . 115.2 ?
C12 C11 C7 . . 103.08(18) ?
C12 C11 C10 . . 104.82(18) ?
C12 C11 H11 . . 115.2 ?
C5 C12 H12A . . 112.7 ?
C5 C12 H12B . . 112.7 ?
C11 C12 C5 . . 95.17(17) ?
C11 C12 H12A . . 112.7 ?
C11 C12 H12B . . 112.7 ?
H12A C12 H12B . . 110.2 ?

loop_
_geom_bond_atom_site_label_1
_geom_bond_atom_site_label_2
_geom_bond_site_symmetry_2
_geom_bond_distance
_geom_bond_publ_flag
O1 C1 . 1.427(3) ?
O1 C2 . 1.395(3) ?
O2 C3 . 1.209(3) ?
O3 C9 . 1.210(3) ?
C1 H1A . 0.9800 ?
C1 H1B . 0.9800 ?
C1 H1C . 0.9800 ?
C2 C3 . 1.521(3) ?
C2 C6 . 1.564(3) ?
C2 C8 . 1.579(3) ?
C3 C4 . 1.520(3) ?
C4 H4 . 1.0000 ?
C4 C5 . 1.549(3) ?
C4 C10 . 1.599(3) ?
C5 H5 . 1.0000 ?
C5 C6 . 1.549(3) ?
C5 C12 . 1.533(3) ?
C6 H6 . 1.0000 ?
C6 C7 . 1.555(3) ?
C7 H7 . 1.0000 ?
C7 C8 . 1.552(3) ?
C7 C11 . 1.553(3) ?
C8 H8 . 1.0000 ?
C8 C9 . 1.516(3) ?
C9 C10 . 1.516(3) ?
C10 H10 . 1.0000 ?
C10 C11 . 1.543(3) ?
C11 H11 . 1.0000 ?
C11 C12 . 1.523(3) ?
C12 H12A . 0.9900 ?
C12 H12B . 0.9900 ?

loop_
_geom_torsion_atom_site_label_1
_geom_torsion_atom_site_label_2
_geom_torsion_atom_site_label_3
_geom_torsion_atom_site_label_4
_geom_torsion_site_symmetry_1
_geom_torsion_site_symmetry_2
_geom_torsion_site_symmetry_3
_geom_torsion_site_symmetry_4
_geom_torsion
_geom_torsion_publ_flag
O1 C2 C3 O2 . . . . 10.0(3) ?
O1 C2 C3 C4 . . . . -168.95(17) ?
O1 C2 C6 C5 . . . . 141.85(19) ?
O1 C2 C6 C7 . . . . -114.7(2) ?
O1 C2 C8 C7 . . . . 124.27(18) ?
O1 C2 C8 C9 . . . . -130.43(18) ?
O2 C3 C4 C5 . . . . -134.1(2) ?
O2 C3 C4 C10 . . . . 117.7(2) ?
O3 C9 C10 C4 . . . . -111.3(2) ?
O3 C9 C10 C11 . . . . 141.1(2) ?
C1 O1 C2 C3 . . . . 65.0(2) ?
C1 O1 C2 C6 . . . . -64.9(2) ?
C1 O1 C2 C8 . . . . -168.08(17) ?
C2 C3 C4 C5 . . . . 44.8(2) ?
C2 C3 C4 C10 . . . . -63.4(2) ?
C2 C6 C7 C8 . . . . 0.06(16) ?
C2 C6 C7 C11 . . . . -108.58(17) ?
C2 C8 C9 O3 . . . . 110.5(2) ?
C2 C8 C9 C10 . . . . -66.6(2) ?
C3 C2 C6 C5 . . . . 5.9(2) ?
C3 C2 C6 C7 . . . . 109.36(17) ?
C3 C2 C8 C7 . . . . -103.97(18) ?
C3 C2 C8 C9 . . . . 1.3(2) ?
C3 C4 C5 C6 . . . . -39.4(2) ?
C3 C4 C5 C12 . . . . -146.43(17) ?
C3 C4 C10 C9 . . . . -0.7(2) ?
C3 C4 C10 C11 . . . . 108.63(19) ?
C4 C5 C6 C2 . . . . 20.5(2) ?
C4 C5 C6 C7 . . . . -73.64(19) ?
C4 C5 C12 C11 . . . . 52.71(19) ?
C4 C10 C11 C7 . . . . -73.82(19) ?
C4 C10 C11 C12 . . . . 33.2(2) ?
C5 C4 C10 C9 . . . . -108.86(19) ?
C5 C4 C10 C11 . . . . 0.4(2) ?
C5 C6 C7 C8 . . . . 108.30(17) ?
C5 C6 C7 C11 . . . . -0.3(2) ?
C6 C2 C3 O2 . . . . 147.9(2) ?
C6 C2 C3 C4 . . . . -31.0(2) ?
C6 C2 C8 C7 . . . . 0.06(16) ?
C6 C2 C8 C9 . . . . 105.37(18) ?
C6 C5 C12 C11 . . . . -53.4(2) ?
C6 C7 C8 C2 . . . . -0.06(16) ?
C6 C7 C8 C9 . . . . -108.45(17) ?
C6 C7 C11 C10 . . . . 74.92(19) ?
C6 C7 C11 C12 . . . . -33.4(2) ?
C7 C8 C9 O3 . . . . -155.1(2) ?
C7 C8 C9 C10 . . . . 27.8(2) ?
C7 C11 C12 C5 . . . . 52.89(19) ?
C8 C2 C3 O2 . . . . -117.9(2) ?
C8 C2 C3 C4 . . . . 63.2(2) ?
C8 C2 C6 C5 . . . . -103.48(18) ?
C8 C2 C6 C7 . . . . -0.06(16) ?
C8 C7 C11 C10 . . . . -20.4(2) ?
C8 C7 C11 C12 . . . . -128.80(18) ?
C8 C9 C10 C4 . . . . 65.8(2) ?
C8 C9 C10 C11 . . . . -41.8(2) ?
C9 C10 C11 C7 . . . . 37.7(2) ?
C9 C10 C11 C12 . . . . 144.74(18) ?
C10 C4 C5 C6 . . . . 73.49(19) ?
C10 C4 C5 C12 . . . . -33.6(2) ?
C10 C11 C12 C5 . . . . -53.0(2) ?
C11 C7 C8 C2 . . . . 104.29(18) ?
C11 C7 C8 C9 . . . . -4.1(2) ?
C12 C5 C6 C2 . . . . 128.00(18) ?
C12 C5 C6 C7 . . . . 33.8(2) ?

_cod_database_fobs_code 1559391
